data_4084379
loop_
_publ_author_name
'Blom, Burgert'
'Pohl, Markus'
'Tan, Gengwen'
'Gallego, Daniel'
'Driess, Matthias'

_publ_section_title
;
 From Unsymmetrically Substituted Benzamidinato and Guanidinato
 Dichlorohydridosilanes to Novel Hydrido N-Heterocyclic Silylene Iron
 Complexes
;
_journal_issue 19
_journal_name_full Organometallics
_journal_page_first 5272
_journal_paper_doi 10.1021/om5005918
_journal_volume 33
_journal_year 2014
_chemical_formula_sum 'C19 H33 Cl2 N3 Si'
_chemical_formula_weight 402.47
_chemical_name_systematic
; 
 ? 
;
_space_group_IT_number 14
_symmetry_cell_setting monoclinic
_symmetry_space_group_name_Hall '-P 2yn'
_symmetry_space_group_name_H-M 'P 1 21/n 1'
_atom_sites_solution_hydrogens geom
_atom_sites_solution_primary direct
_atom_sites_solution_secondary difmap
_audit_creation_method
;
CrysAlisPro, Agilent Technologies,
Version 1.171.36.32 (release 02-08-2013 CrysAlis171 .NET)
(compiled Aug  2 2013,16:46:58)
;
_cell_angle_alpha 90.00
_cell_angle_beta 93.3720(10)
_cell_angle_gamma 90.00
_cell_formula_units_Z 4
_cell_length_a 9.19490(10)
_cell_length_b 15.73630(10)
_cell_length_c 15.11150(10)
_cell_measurement_reflns_used 10988
_cell_measurement_temperature 150(2)
_cell_measurement_theta_max 73.8120
_cell_measurement_theta_min 4.0590
_cell_volume 2182.75(3)
_computing_cell_refinement
;
CrysAlisPro, Agilent Technologies,
Version 1.171.36.32 (release 02-08-2013 CrysAlis171 .NET)
(compiled Aug  2 2013,16:46:58)
;
_computing_data_collection
;
CrysAlisPro, Agilent Technologies,
Version 1.171.36.32 (release 02-08-2013 CrysAlis171 .NET)
(compiled Aug  2 2013,16:46:58)
;
_computing_data_reduction
;
CrysAlisPro, Agilent Technologies,
Version 1.171.36.32 (release 02-08-2013 CrysAlis171 .NET)
(compiled Aug  2 2013,16:46:58)
;
_computing_structure_refinement 'SHELXL-97 (Sheldrick, 1997)'
_computing_structure_solution 'SHELXS-97 (Sheldrick, 1990)'
_diffrn_ambient_temperature 150(2)
_diffrn_measured_fraction_theta_full 0.999
_diffrn_measured_fraction_theta_max 0.999
_diffrn_measurement_device_type 'SuperNova, Single source at offset, Atlas'
_diffrn_radiation_monochromator mirror
_diffrn_radiation_source 'fine-focus sealed tube'
_diffrn_radiation_type CuK\a
_diffrn_radiation_wavelength 1.54184
_diffrn_reflns_av_R_equivalents 0.0190
_diffrn_reflns_av_sigmaI/netI 0.0157
_diffrn_reflns_limit_h_max 11
_diffrn_reflns_limit_h_min -10
_diffrn_reflns_limit_k_max 16
_diffrn_reflns_limit_k_min -18
_diffrn_reflns_limit_l_max 18
_diffrn_reflns_limit_l_min -13
_diffrn_reflns_number 14103
_diffrn_reflns_theta_full 67.45
_diffrn_reflns_theta_max 67.45
_diffrn_reflns_theta_min 4.06
_exptl_absorpt_coefficient_mu 3.243
_exptl_absorpt_correction_T_max 1.00000
_exptl_absorpt_correction_T_min 0.52446
_exptl_absorpt_correction_type multi-scan
_exptl_absorpt_process_details
;
CrysAlisPro, Agilent Technologies,
Version 1.171.36.32 (release 02-08-2013 CrysAlis171 .NET)
(compiled Aug  2 2013,16:46:58)
Empirical absorption correction using spherical harmonics,
 implemented in SCALE3 ABSPACK scaling algorithm.
;
_exptl_crystal_colour colourless
_exptl_crystal_density_diffrn 1.225
_exptl_crystal_density_method 'not measured'
_exptl_crystal_description needles
_exptl_crystal_F_000 864
_exptl_crystal_size_max 0.70
_exptl_crystal_size_mid 0.09
_exptl_crystal_size_min 0.03
_refine_diff_density_max 0.245
_refine_diff_density_min -0.223
_refine_diff_density_rms 0.037
_refine_ls_extinction_method none
_refine_ls_goodness_of_fit_ref 1.040
_refine_ls_hydrogen_treatment mixed
_refine_ls_matrix_type full
_refine_ls_number_parameters 239
_refine_ls_number_reflns 3914
_refine_ls_number_restraints 0
_refine_ls_restrained_S_all 1.040
_refine_ls_R_factor_all 0.0280
_refine_ls_R_factor_gt 0.0266
_refine_ls_shift/su_max 0.001
_refine_ls_shift/su_mean 0.000
_refine_ls_structure_factor_coef Fsqd
_refine_ls_weighting_details 'calc w=1/[\s^2^(Fo^2^)+(0.0404P)^2^+0.7603P] where P=(Fo^2^+2Fc^2^)/3'
_refine_ls_weighting_scheme calc
_refine_ls_wR_factor_gt 0.0735
_refine_ls_wR_factor_ref 0.0745
_reflns_number_gt 3718
_reflns_number_total 3914
_reflns_threshold_expression >2sigma(I)
_cod_data_source_file om5005918_si_002.cif
_cod_data_source_block compound7
_cod_depositor_comments 'Adding full bibliography for 4084377--4084381.cif.'
_cod_original_sg_symbol_H-M P21/n
_cod_database_code 4084379

loop_
_symmetry_equiv_pos_as_xyz
'x, y, z'
'-x+1/2, y+1/2, -z+1/2'
'-x, -y, -z'
'x-1/2, -y-1/2, z-1/2'

loop_
_atom_site_label
_atom_site_type_symbol
_atom_site_fract_x
_atom_site_fract_y
_atom_site_fract_z
_atom_site_U_iso_or_equiv
_atom_site_adp_type
_atom_site_occupancy
_atom_site_symmetry_multiplicity
_atom_site_calc_flag
_atom_site_refinement_flags
Si1 Si 0.05736(4) 0.61871(2) 0.73992(2) 0.02295(10) Uani 1 1 d .
Cl2 Cl 0.02743(4) 0.73322(2) 0.81945(2) 0.03449(10) Uani 1 1 d .
Cl3 Cl 0.11248(4) 0.68903(2) 0.62926(2) 0.03563(10) Uani 1 1 d .
N1 N -0.11987(11) 0.57770(7) 0.75789(7) 0.0223(2) Uani 1 1 d .
N2 N 0.02783(11) 0.51596(7) 0.67268(7) 0.0240(2) Uani 1 1 d .
C3 C -0.10529(13) 0.50847(8) 0.70369(8) 0.0227(3) Uani 1 1 d .
C4 C -0.35290(14) 0.64964(8) 0.72033(9) 0.0257(3) Uani 1 1 d .
N5 N -0.20765(12) 0.44908(7) 0.68801(7) 0.0269(2) Uani 1 1 d .
C6 C -0.25523(13) 0.61271(8) 0.78444(8) 0.0236(3) Uani 1 1 d .
C7 C 0.13533(14) 0.44569(9) 0.66206(9) 0.0277(3) Uani 1 1 d .
C8 C -0.31795(14) 0.65988(9) 0.62363(9) 0.0271(3) Uani 1 1 d .
H8 H -0.2300 0.6246 0.6134 0.033 Uiso 1 1 calc R
C9 C -0.51942(15) 0.67484(10) 0.83574(10) 0.0352(3) Uani 1 1 d .
H9 H -0.6107 0.6953 0.8531 0.042 Uiso 1 1 calc R
C10 C 0.28134(15) 0.48858(10) 0.64761(11) 0.0377(3) Uani 1 1 d .
H10A H 0.2722 0.5237 0.5940 0.056 Uiso 1 1 calc R
H10B H 0.3561 0.4450 0.6408 0.056 Uiso 1 1 calc R
H10C H 0.3093 0.5245 0.6988 0.056 Uiso 1 1 calc R
C11 C -0.48533(15) 0.67966(9) 0.74802(10) 0.0320(3) Uani 1 1 d .
H11 H -0.5536 0.7040 0.7057 0.038 Uiso 1 1 calc R
C12 C -0.18526(16) 0.56740(10) 0.94484(9) 0.0353(3) Uani 1 1 d .
H12 H -0.1017 0.5420 0.9147 0.042 Uiso 1 1 calc R
C13 C -0.28737(14) 0.60789(9) 0.87399(9) 0.0277(3) Uani 1 1 d .
C14 C -0.42076(15) 0.64020(10) 0.89821(10) 0.0337(3) Uani 1 1 d .
H14 H -0.4441 0.6383 0.9586 0.040 Uiso 1 1 calc R
C15 C -0.23275(17) 0.40765(11) 0.60189(10) 0.0405(4) Uani 1 1 d .
H15A H -0.1667 0.4317 0.5599 0.061 Uiso 1 1 calc R
H15B H -0.3338 0.4170 0.5798 0.061 Uiso 1 1 calc R
H15C H -0.2146 0.3465 0.6083 0.061 Uiso 1 1 calc R
C16 C 0.10151(17) 0.38884(10) 0.58175(10) 0.0380(3) Uani 1 1 d .
H16A H 0.0182 0.3523 0.5928 0.057 Uiso 1 1 calc R
H16B H 0.1866 0.3535 0.5713 0.057 Uiso 1 1 calc R
H16C H 0.0780 0.4242 0.5295 0.057 Uiso 1 1 calc R
C17 C -0.28086(18) 0.75270(9) 0.60433(11) 0.0385(3) Uani 1 1 d .
H17A H -0.3634 0.7890 0.6176 0.058 Uiso 1 1 calc R
H17B H -0.2608 0.7588 0.5417 0.058 Uiso 1 1 calc R
H17C H -0.1947 0.7697 0.6414 0.058 Uiso 1 1 calc R
C18 C -0.44252(16) 0.62906(10) 0.55989(9) 0.0354(3) Uani 1 1 d .
H18A H -0.4610 0.5687 0.5706 0.053 Uiso 1 1 calc R
H18B H -0.4156 0.6368 0.4986 0.053 Uiso 1 1 calc R
H18C H -0.5307 0.6619 0.5696 0.053 Uiso 1 1 calc R
C19 C -0.2587(2) 0.49612(12) 0.99517(11) 0.0470(4) Uani 1 1 d .
H19A H -0.3363 0.5202 1.0292 0.071 Uiso 1 1 calc R
H19B H -0.1863 0.4683 1.0356 0.071 Uiso 1 1 calc R
H19C H -0.3003 0.4543 0.9528 0.071 Uiso 1 1 calc R
C20 C 0.14757(18) 0.39303(10) 0.74672(10) 0.0406(4) Uani 1 1 d .
H20A H 0.1768 0.4298 0.7970 0.061 Uiso 1 1 calc R
H20B H 0.2208 0.3484 0.7410 0.061 Uiso 1 1 calc R
H20C H 0.0531 0.3670 0.7566 0.061 Uiso 1 1 calc R
C21 C -0.32285(16) 0.43366(9) 0.74902(10) 0.0357(3) Uani 1 1 d .
H21A H -0.2859 0.4460 0.8098 0.054 Uiso 1 1 calc R
H21B H -0.3535 0.3741 0.7448 0.054 Uiso 1 1 calc R
H21C H -0.4062 0.4706 0.7333 0.054 Uiso 1 1 calc R
C22 C -0.1238(2) 0.63394(13) 1.01055(11) 0.0499(4) Uani 1 1 d .
H22A H -0.0757 0.6790 0.9783 0.075 Uiso 1 1 calc R
H22B H -0.0531 0.6071 1.0528 0.075 Uiso 1 1 calc R
H22C H -0.2034 0.6585 1.0426 0.075 Uiso 1 1 calc R
H2 H 0.1762(16) 0.5906(10) 0.7967(10) 0.028(4) Uiso 1 1 d .

loop_
_atom_site_aniso_label
_atom_site_aniso_U_11
_atom_site_aniso_U_22
_atom_site_aniso_U_33
_atom_site_aniso_U_23
_atom_site_aniso_U_13
_atom_site_aniso_U_12
Si1 0.01855(18) 0.02300(18) 0.02684(18) 0.00043(13) -0.00252(13) -0.00190(13)
Cl2 0.03232(19) 0.02681(18) 0.0441(2) -0.00829(13) 0.00034(14) -0.00445(13)
Cl3 0.03704(19) 0.03337(19) 0.03652(19) 0.00711(13) 0.00261(14) -0.00708(14)
N1 0.0190(5) 0.0222(5) 0.0253(5) -0.0013(4) -0.0023(4) -0.0009(4)
N2 0.0215(5) 0.0243(5) 0.0261(5) -0.0009(4) -0.0008(4) 0.0003(4)
C3 0.0226(6) 0.0218(6) 0.0230(6) 0.0028(5) -0.0046(5) 0.0001(5)
C4 0.0231(6) 0.0235(6) 0.0299(7) -0.0042(5) -0.0036(5) -0.0002(5)
N5 0.0247(5) 0.0254(6) 0.0301(6) -0.0020(4) -0.0040(4) -0.0043(4)
C6 0.0186(6) 0.0224(6) 0.0293(6) -0.0039(5) -0.0016(5) -0.0025(5)
C7 0.0254(7) 0.0285(7) 0.0293(7) -0.0012(5) 0.0017(5) 0.0048(5)
C8 0.0248(6) 0.0270(7) 0.0288(7) 0.0005(5) -0.0049(5) 0.0024(5)
C9 0.0237(7) 0.0387(8) 0.0432(8) -0.0123(6) 0.0026(6) 0.0032(6)
C10 0.0249(7) 0.0421(9) 0.0462(9) -0.0063(7) 0.0037(6) 0.0022(6)
C11 0.0247(7) 0.0326(7) 0.0377(8) -0.0070(6) -0.0067(6) 0.0058(6)
C12 0.0305(7) 0.0492(9) 0.0258(7) 0.0013(6) -0.0013(6) 0.0010(6)
C13 0.0236(6) 0.0309(7) 0.0282(7) -0.0035(5) -0.0014(5) -0.0029(5)
C14 0.0290(7) 0.0401(8) 0.0322(7) -0.0083(6) 0.0046(6) -0.0022(6)
C15 0.0350(8) 0.0436(9) 0.0418(8) -0.0155(7) -0.0074(6) -0.0060(7)
C16 0.0358(8) 0.0386(8) 0.0400(8) -0.0102(6) 0.0048(6) 0.0026(6)
C17 0.0404(8) 0.0303(8) 0.0438(8) 0.0039(6) -0.0037(7) -0.0014(6)
C18 0.0319(7) 0.0447(8) 0.0291(7) -0.0040(6) -0.0039(6) -0.0041(6)
C19 0.0552(10) 0.0508(10) 0.0343(8) 0.0084(7) -0.0038(7) -0.0049(8)
C20 0.0445(9) 0.0383(8) 0.0393(8) 0.0070(7) 0.0050(7) 0.0161(7)
C21 0.0316(7) 0.0310(7) 0.0446(8) 0.0012(6) 0.0022(6) -0.0110(6)
C22 0.0491(10) 0.0682(12) 0.0309(8) 0.0026(8) -0.0103(7) -0.0165(9)

loop_
_atom_type_symbol
_atom_type_description
_atom_type_scat_dispersion_real
_atom_type_scat_dispersion_imag
_atom_type_scat_source
C C 0.0181 0.0091 'International Tables Vol C Tables 4.2.6.8 and 6.1.1.4'
H H 0.0000 0.0000 'International Tables Vol C Tables 4.2.6.8 and 6.1.1.4'
N N 0.0311 0.0180 'International Tables Vol C Tables 4.2.6.8 and 6.1.1.4'
Si Si 0.2541 0.3302 'International Tables Vol C Tables 4.2.6.8 and 6.1.1.4'
Cl Cl 0.3639 0.7018 'International Tables Vol C Tables 4.2.6.8 and 6.1.1.4'

loop_
_geom_angle_atom_site_label_1
_geom_angle_atom_site_label_2
_geom_angle_atom_site_label_3
_geom_angle
N1 Si1 N2 71.02(5)
N1 Si1 Cl3 125.30(4)
N2 Si1 Cl3 93.19(4)
N1 Si1 Cl2 93.93(4)
N2 Si1 Cl2 164.52(4)
Cl3 Si1 Cl2 92.725(19)
N1 Si1 C3 35.95(5)
N2 Si1 C3 35.07(5)
Cl3 Si1 C3 112.80(3)
Cl2 Si1 C3 129.80(4)
C3 N1 C6 125.86(10)
C3 N1 Si1 94.24(8)
C6 N1 Si1 135.63(9)
C3 N2 C7 126.44(11)
C3 N2 Si1 89.58(8)
C7 N2 Si1 127.20(8)
N5 C3 N2 130.28(12)
N5 C3 N1 124.56(11)
N2 C3 N1 105.16(10)
N5 C3 Si1 174.37(10)
N2 C3 Si1 55.35(6)
N1 C3 Si1 49.81(6)
C11 C4 C6 117.84(12)
C11 C4 C8 119.32(12)
C6 C4 C8 122.82(12)
C3 N5 C15 122.82(12)
C3 N5 C21 122.11(11)
C15 N5 C21 113.85(11)
C13 C6 C4 121.58(12)
C13 C6 N1 118.85(11)
C4 C6 N1 119.56(11)
N2 C7 C20 109.16(11)
N2 C7 C16 114.42(11)
C20 C7 C16 110.53(13)
N2 C7 C10 106.25(11)
C20 C7 C10 109.75(12)
C16 C7 C10 106.55(12)
C4 C8 C18 112.20(11)
C4 C8 C17 110.20(12)
C18 C8 C17 110.42(12)
C14 C9 C11 120.00(13)
C9 C11 C4 121.40(13)
C13 C12 C22 111.06(13)
C13 C12 C19 112.57(12)
C22 C12 C19 109.60(13)
C14 C13 C6 118.10(12)
C14 C13 C12 118.89(12)
C6 C13 C12 122.99(12)
C9 C14 C13 121.06(13)

loop_
_geom_bond_atom_site_label_1
_geom_bond_atom_site_label_2
_geom_bond_distance
Si1 N1 1.7882(11)
Si1 N2 1.9204(11)
Si1 Cl3 2.0923(5)
Si1 Cl2 2.1921(5)
Si1 C3 2.3343(13)
N1 C3 1.3742(16)
N1 C6 1.4395(16)
N2 C3 1.3413(17)
N2 C7 1.4981(17)
C3 N5 1.3377(17)
C4 C11 1.3932(19)
C4 C6 1.4073(18)
C4 C8 1.5232(19)
N5 C15 1.4616(18)
N5 C21 1.4648(18)
C6 C13 1.4041(19)
C7 C20 1.523(2)
C7 C16 1.5249(19)
C7 C10 1.530(2)
C8 C18 1.5313(18)
C8 C17 1.5319(19)
C9 C14 1.382(2)
C9 C11 1.382(2)
C12 C13 1.5217(19)
C12 C22 1.528(2)
C12 C19 1.534(2)
C13 C14 1.396(2)
